data_2208566
loop_
_publ_author_name
'Xiao-Hang Qiu'
'Jun Zhao'
'Xiao-Lan Tong'

_publ_section_title
;{2-[2-(1<i>H</i>-1,3-Benzimidazol-2-yl)ethyliminomethyl]-2,4-dibromophenolato}(1,10-phenanthroline)copper(II)
 tetrafluoroborate
;
_journal_coeditor_code CV2011
_journal_issue 4
_journal_name_full 'Acta Crystallographica Section E'
_journal_page_first m841
_journal_page_last m842
_journal_paper_doi 10.1107/S1600536806009883
_journal_volume 62
_journal_year 2006
_chemical_formula_iupac '[Cu (C18 H12 Br2 N3 O) (C10 H8 N2)] B F4'
_chemical_formula_moiety 'C28 H20 Br2 Cu N5 O +, BF4 -'
_chemical_formula_sum 'C28 H20 B Br2 Cu F4 N5 O'
_chemical_formula_weight 752.66
_chemical_name_systematic
;
{2-[2-(1H-1,3-Benzimidazol-2-yl)ethyliminomethyl]-2,4-dibromophenolato}(1,10-
phenanthroline)copper(II) tetrafluoroborate
;
_space_group_IT_number 15
_symmetry_cell_setting monoclinic
_symmetry_space_group_name_Hall '-C 2yc'
_symmetry_space_group_name_H-M 'C 1 2/c 1'
_atom_sites_solution_hydrogens geom
_atom_sites_solution_primary direct
_atom_sites_solution_secondary difmap
_cell_angle_alpha 90.00
_cell_angle_beta 123.520(2)
_cell_angle_gamma 90.00
_cell_formula_units_Z 8
_cell_length_a 25.568(3)
_cell_length_b 15.730(2)
_cell_length_c 16.664(2)
_cell_measurement_reflns_used 4857
_cell_measurement_temperature 294(2)
_cell_measurement_theta_max 26.5
_cell_measurement_theta_min 2.4
_cell_volume 5587.4(12)
_computing_cell_refinement SMART
_computing_data_collection 'SMART (Bruker, 1998)'
_computing_data_reduction 'SAINT (Bruker, 1998)'
_computing_molecular_graphics 'SHELXTL (Bruker, 1998)'
_computing_publication_material SHELXTL
_computing_structure_refinement 'SHELXL97 (Sheldrick, 1997)'
_computing_structure_solution 'SHELXS97 (Sheldrick, 1997)'
_diffrn_ambient_temperature 294(2)
_diffrn_measured_fraction_theta_full 0.991
_diffrn_measured_fraction_theta_max 0.991
_diffrn_measurement_device_type 'Bruker SMART CCD area-detector'
_diffrn_measurement_method '\f and \w'
_diffrn_radiation_monochromator graphite
_diffrn_radiation_source 'fine-focus sealed tube'
_diffrn_radiation_type MoK\a
_diffrn_radiation_wavelength 0.71073
_diffrn_reflns_av_R_equivalents 0.037
_diffrn_reflns_av_sigmaI/netI 0.050
_diffrn_reflns_limit_h_max 31
_diffrn_reflns_limit_h_min -32
_diffrn_reflns_limit_k_max 19
_diffrn_reflns_limit_k_min -15
_diffrn_reflns_limit_l_max 21
_diffrn_reflns_limit_l_min -18
_diffrn_reflns_number 15693
_diffrn_reflns_theta_full 26.7
_diffrn_reflns_theta_max 26.7
_diffrn_reflns_theta_min 1.6
_diffrn_standards_number 0
_exptl_absorpt_coefficient_mu 3.70
_exptl_absorpt_correction_T_max 0.477
_exptl_absorpt_correction_T_min 0.427
_exptl_absorpt_correction_type multi-scan
_exptl_absorpt_process_details '(SADABS; Sheldrick, 1996)'
_exptl_crystal_colour green
_exptl_crystal_density_diffrn 1.789
_exptl_crystal_density_method 'not measured'
_exptl_crystal_description block
_exptl_crystal_F_000 2968
_exptl_crystal_size_max 0.24
_exptl_crystal_size_mid 0.22
_exptl_crystal_size_min 0.20
_refine_diff_density_max 0.88
_refine_diff_density_min -0.62
_refine_ls_extinction_method none
_refine_ls_goodness_of_fit_ref 1.01
_refine_ls_hydrogen_treatment constr
_refine_ls_matrix_type full
_refine_ls_number_parameters 417
_refine_ls_number_reflns 5882
_refine_ls_number_restraints 86
_refine_ls_restrained_S_all 1.04
_refine_ls_R_factor_all 0.091
_refine_ls_R_factor_gt 0.047
_refine_ls_shift/su_max 0.002
_refine_ls_shift/su_mean 0.000
_refine_ls_structure_factor_coef Fsqd
_refine_ls_weighting_details 'calc w=1/[\s^2^(Fo^2^)+(0.0425P)^2^+19.5623P] where P=(Fo^2^+2Fc^2^)/3'
_refine_ls_weighting_scheme calc
_refine_ls_wR_factor_gt 0.099
_refine_ls_wR_factor_ref 0.119
_reflns_number_gt 3801
_reflns_number_total 5882
_reflns_threshold_expression I>2\s(I)
_cod_data_source_file cv2011.cif
_cod_data_source_block I
_cod_depositor_comments
;
The following automatic conversions were performed:
'_symmetry_cell_setting' value 'Monoclinic' changed to 'monoclinic'
according to '/home/saulius/struct/CIF-dictionaries/cif_core.dic'
dictionary named 'cif_core.dic' version 2.4.1 from 2010-06-29.

Automatic conversion script
Id: cif_fix_enum 1527 2010-12-29 10:47:43Z saulius 

The following automatic conversions were performed:

'_symmetry_cell_setting' value 'Monoclinic' changed to 'monoclinic'
according to /home/saulius/struct/CIF-dictionaries/cif_core.dic
dictionary named 'cif_core.dic' version 2.4.1 from 2010-06-29.

Automatic conversion script
Id: cif_fix_values 1715 2011-07-08 13:25:40Z adriana 
;
_cod_original_cell_volume 5587.5(12)
_cod_original_sg_symbol_H-M 'C 2/c'
_cod_database_code 2208566

loop_
_symmetry_equiv_pos_as_xyz
'x, y, z'
'-x, y, -z+1/2'
'x+1/2, y+1/2, z'
'-x+1/2, y+1/2, -z+1/2'
'-x, -y, -z'
'x, -y, z-1/2'
'-x+1/2, -y+1/2, -z'
'x+1/2, -y+1/2, z-1/2'

loop_
_atom_site_type_symbol
_atom_site_label
_atom_site_fract_x
_atom_site_fract_y
_atom_site_fract_z
_atom_site_U_iso_or_equiv
_atom_site_adp_type
_atom_site_calc_flag
_atom_site_refinement_flags
_atom_site_occupancy
_atom_site_disorder_assembly
_atom_site_disorder_group
Cu Cu1 0.10403(3) 0.67162(4) 0.52121(4) 0.04659(17) Uani d . 1 . .
Br Br1 0.23374(3) 0.65030(4) 0.86750(4) 0.0677(2) Uani d . 1 . .
Br Br2 0.09597(3) 0.91474(4) 0.89474(5) 0.0823(2) Uani d . 1 . .
O O1 0.14897(14) 0.68687(19) 0.6578(2) 0.0456(8) Uani d . 1 . .
N N1 0.05974(17) 0.7794(2) 0.4971(3) 0.0447(9) Uani d . 1 . .
N N2 0.13553(17) 0.7097(2) 0.4302(3) 0.0438(9) Uani d . 1 . .
N N3 0.15116(19) 0.7998(3) 0.3429(3) 0.0548(11) Uani d . 1 . .
H H3A 0.1472 0.8445 0.3102 0.048(14) Uiso calc R 1 . .
N N4 0.13924(16) 0.5528(2) 0.5509(3) 0.0435(9) Uani d . 1 . .
N N5 0.01907(17) 0.5953(2) 0.4245(3) 0.0458(9) Uani d . 1 . .
C C1 0.13723(19) 0.7397(3) 0.7054(3) 0.0385(10) Uani d . 1 . .
C C2 0.1700(2) 0.7338(3) 0.8066(3) 0.0415(10) Uani d . 1 . .
C C3 0.1585(2) 0.7854(3) 0.8615(3) 0.0493(12) Uani d . 1 . .
H H3 0.1813 0.7792 0.9280 0.059 Uiso calc R 1 . .
C C4 0.1122(2) 0.8473(3) 0.8159(4) 0.0542(13) Uani d . 1 . .
C C5 0.0806(2) 0.8593(3) 0.7188(4) 0.0509(12) Uani d . 1 . .
H H5 0.0512 0.9028 0.6899 0.061 Uiso calc R 1 . .
C C6 0.0920(2) 0.8064(3) 0.6622(3) 0.0413(10) Uani d . 1 . .
C C7 0.0581(2) 0.8241(3) 0.5602(3) 0.0459(11) Uani d . 1 . .
H H7 0.0327 0.8722 0.5382 0.055 Uiso calc R 1 . .
C C8 0.0289(2) 0.8149(3) 0.3996(3) 0.0558(13) Uani d . 1 . .
H H8A 0.0003 0.8598 0.3911 0.067 Uiso calc R 1 . .
H H8B 0.0049 0.7709 0.3524 0.067 Uiso calc R 1 . .
C C9 0.0780(2) 0.8500(3) 0.3846(4) 0.0551(13) Uani d . 1 . .
H H9A 0.0569 0.8791 0.3230 0.066 Uiso calc R 1 . .
H H9B 0.1029 0.8918 0.4342 0.066 Uiso calc R 1 . .
C C10 0.1210(2) 0.7850(3) 0.3864(3) 0.0462(11) Uani d . 1 . .
C C11 0.1897(2) 0.7313(3) 0.3594(3) 0.0488(12) Uani d . 1 . .
C C12 0.2312(3) 0.7160(4) 0.3321(4) 0.0654(15) Uani d . 1 . .
H H12 0.2365 0.7543 0.2947 0.079 Uiso calc R 1 . .
C C13 0.2639(2) 0.6412(4) 0.3636(4) 0.0638(15) Uani d . 1 . .
H H13 0.2931 0.6293 0.3484 0.077 Uiso calc R 1 . .
C C14 0.2551(2) 0.5827(4) 0.4169(4) 0.0586(14) Uani d . 1 . .
H H14 0.2779 0.5324 0.4361 0.070 Uiso calc R 1 . .
C C15 0.2127(2) 0.5981(3) 0.4423(4) 0.0549(13) Uani d . 1 . .
H H15 0.2064 0.5583 0.4774 0.066 Uiso calc R 1 . .
C C16 0.1797(2) 0.6747(3) 0.4140(3) 0.0444(11) Uani d . 1 . .
C C17 0.1974(2) 0.5318(3) 0.6213(3) 0.0534(13) Uani d . 1 . .
H H17 0.2241 0.5740 0.6629 0.064 Uiso calc R 1 . .
C C18 0.2196(3) 0.4490(4) 0.6346(4) 0.0645(15) Uani d . 1 . .
H H18 0.2609 0.4368 0.6838 0.077 Uiso calc R 1 . .
C C19 0.1812(3) 0.3858(4) 0.5759(5) 0.0708(16) Uani d . 1 . .
H H19 0.1961 0.3305 0.5839 0.085 Uiso calc R 1 . .
C C20 0.1188(3) 0.4051(3) 0.5030(4) 0.0552(13) Uani d . 1 . .
C C21 0.0733(3) 0.3429(4) 0.4393(5) 0.0772(18) Uani d . 1 . .
H H21 0.0854 0.2863 0.4441 0.093 Uiso calc R 1 . .
C C22 0.0140(3) 0.3651(4) 0.3734(5) 0.0758(18) Uani d . 1 . .
H H22 -0.0139 0.3238 0.3318 0.091 Uiso calc R 1 . .
C C23 -0.0078(3) 0.4503(3) 0.3651(4) 0.0576(13) Uani d . 1 . .
C C24 -0.0711(3) 0.4759(4) 0.3034(4) 0.0711(17) Uani d . 1 . .
H H24 -0.1015 0.4370 0.2614 0.085 Uiso calc R 1 . .
C C25 -0.0871(3) 0.5576(4) 0.3059(4) 0.0699(17) Uani d . 1 . .
H H25 -0.1287 0.5747 0.2668 0.084 Uiso calc R 1 . .
C C26 -0.0414(2) 0.6155(4) 0.3669(4) 0.0564(13) Uani d . 1 . .
H H26 -0.0534 0.6711 0.3677 0.068 Uiso calc R 1 . .
C C27 0.0351(2) 0.5135(3) 0.4242(3) 0.0438(11) Uani d . 1 . .
C C28 0.0995(2) 0.4899(3) 0.4932(3) 0.0432(11) Uani d . 1 . .
B B1 0.1166(2) 0.0710(3) 0.6418(4) 0.0575(16) Uani d D 1 . .
F F1 0.1245(4) 0.0580(3) 0.7288(4) 0.109(3) Uani d PDU 0.751(9) A 1
F F2 0.1169(4) 0.1564(3) 0.6279(6) 0.094(2) Uani d PDU 0.751(9) A 1
F F3 0.0635(2) 0.0363(3) 0.5715(5) 0.123(3) Uani d PDU 0.751(9) A 1
F F4 0.1658(3) 0.0328(5) 0.6455(6) 0.128(3) Uani d PDU 0.751(9) A 1
F F1' 0.1728(6) 0.0813(12) 0.7247(11) 0.137(9) Uani d PDU 0.249(9) A 2
F F2' 0.0955(9) 0.1432(8) 0.5904(13) 0.094(8) Uani d PDU 0.249(9) A 2
F F3' 0.0752(8) 0.0470(10) 0.6661(15) 0.102(7) Uani d PDU 0.249(9) A 2
F F4' 0.1186(9) 0.0072(8) 0.5893(11) 0.095(6) Uani d PDU 0.249(9) A 2

loop_
_atom_site_aniso_label
_atom_site_aniso_U_11
_atom_site_aniso_U_22
_atom_site_aniso_U_33
_atom_site_aniso_U_12
_atom_site_aniso_U_13
_atom_site_aniso_U_23
Cu1 0.0457(3) 0.0442(3) 0.0331(3) 0.0139(3) 0.0113(3) 0.0015(2)
Br1 0.0618(4) 0.0643(4) 0.0403(3) 0.0188(3) 0.0051(2) -0.0009(2)
Br2 0.1006(5) 0.0759(4) 0.0750(4) 0.0081(3) 0.0515(4) -0.0234(3)
O1 0.0393(17) 0.0478(18) 0.0340(16) 0.0121(14) 0.0104(14) -0.0046(14)
N1 0.041(2) 0.045(2) 0.038(2) 0.0157(17) 0.0152(18) 0.0054(17)
N2 0.044(2) 0.044(2) 0.036(2) 0.0020(17) 0.0172(18) -0.0011(16)
N3 0.060(3) 0.047(2) 0.053(3) -0.006(2) 0.029(2) 0.004(2)
N4 0.037(2) 0.049(2) 0.034(2) 0.0105(17) 0.0125(17) 0.0017(17)
N5 0.036(2) 0.050(2) 0.041(2) 0.0005(17) 0.0144(18) 0.0031(17)
C1 0.031(2) 0.036(2) 0.039(2) -0.0026(18) 0.013(2) -0.0016(19)
C2 0.035(2) 0.037(2) 0.038(2) -0.0022(19) 0.011(2) -0.0034(19)
C3 0.057(3) 0.045(3) 0.042(3) -0.009(2) 0.024(2) -0.008(2)
C4 0.059(3) 0.048(3) 0.058(3) -0.005(2) 0.034(3) -0.015(2)
C5 0.048(3) 0.043(3) 0.053(3) 0.005(2) 0.022(3) -0.003(2)
C6 0.037(2) 0.036(2) 0.041(3) -0.0023(18) 0.016(2) -0.0055(19)
C7 0.036(2) 0.037(2) 0.052(3) 0.0112(19) 0.017(2) 0.004(2)
C8 0.048(3) 0.059(3) 0.042(3) 0.017(2) 0.013(2) 0.008(2)
C9 0.058(3) 0.046(3) 0.043(3) 0.011(2) 0.017(2) 0.008(2)
C10 0.042(3) 0.047(3) 0.036(2) -0.003(2) 0.013(2) -0.001(2)
C11 0.041(3) 0.054(3) 0.043(3) -0.012(2) 0.018(2) -0.010(2)
C12 0.061(4) 0.074(4) 0.068(4) -0.018(3) 0.039(3) -0.009(3)
C13 0.047(3) 0.077(4) 0.069(4) -0.014(3) 0.033(3) -0.020(3)
C14 0.042(3) 0.063(3) 0.060(3) 0.001(2) 0.021(3) -0.014(3)
C15 0.055(3) 0.054(3) 0.054(3) 0.005(2) 0.029(3) -0.002(2)
C16 0.038(2) 0.048(3) 0.036(2) -0.008(2) 0.013(2) -0.011(2)
C17 0.046(3) 0.054(3) 0.043(3) 0.009(2) 0.013(2) 0.000(2)
C18 0.060(3) 0.064(4) 0.056(3) 0.028(3) 0.024(3) 0.016(3)
C19 0.082(4) 0.047(3) 0.087(4) 0.023(3) 0.049(4) 0.007(3)
C20 0.062(3) 0.045(3) 0.065(3) 0.005(2) 0.039(3) -0.001(2)
C21 0.093(5) 0.046(3) 0.107(5) -0.004(3) 0.064(5) -0.017(3)
C22 0.079(4) 0.062(4) 0.092(5) -0.028(3) 0.051(4) -0.029(3)
C23 0.058(3) 0.063(3) 0.056(3) -0.020(3) 0.034(3) -0.010(3)
C24 0.053(4) 0.087(5) 0.061(4) -0.033(3) 0.024(3) -0.012(3)
C25 0.038(3) 0.094(5) 0.055(3) -0.010(3) 0.011(3) 0.014(3)
C26 0.041(3) 0.065(3) 0.049(3) 0.003(2) 0.017(2) 0.014(2)
C27 0.038(3) 0.054(3) 0.039(3) -0.006(2) 0.022(2) -0.003(2)
C28 0.048(3) 0.041(3) 0.042(3) -0.002(2) 0.026(2) -0.003(2)
B1 0.046(4) 0.067(4) 0.057(4) 0.006(3) 0.027(3) -0.005(3)
F1 0.201(7) 0.068(3) 0.083(4) -0.016(4) 0.094(4) -0.014(3)
F2 0.120(5) 0.068(3) 0.097(5) -0.013(3) 0.062(4) -0.001(3)
F3 0.074(4) 0.083(4) 0.118(5) -0.006(3) -0.006(3) -0.010(3)
F4 0.094(4) 0.149(5) 0.162(6) 0.049(4) 0.084(4) 0.022(4)
F1' 0.109(11) 0.131(11) 0.136(12) 0.012(8) 0.044(8) -0.023(8)
F2' 0.097(11) 0.103(11) 0.082(11) 0.020(8) 0.049(8) 0.020(7)
F3' 0.105(9) 0.092(9) 0.132(11) 0.028(7) 0.081(8) 0.036(8)
F4' 0.119(11) 0.091(9) 0.086(9) 0.007(7) 0.064(8) -0.015(7)

loop_
_atom_type_symbol
_atom_type_description
_atom_type_scat_dispersion_real
_atom_type_scat_dispersion_imag
_atom_type_scat_source
C C 0.0033 0.0016 'International Tables Vol C Tables 4.2.6.8 and 6.1.1.4'
B B 0.0013 0.0007 'International Tables Vol C Tables 4.2.6.8 and 6.1.1.4'
H H 0.0000 0.0000 'International Tables Vol C Tables 4.2.6.8 and 6.1.1.4'
N N 0.0061 0.0033 'International Tables Vol C Tables 4.2.6.8 and 6.1.1.4'
O O 0.0106 0.0060 'International Tables Vol C Tables 4.2.6.8 and 6.1.1.4'
Br Br -0.2901 2.4595 'International Tables Vol C Tables 4.2.6.8 and 6.1.1.4'
F F 0.0171 0.0103 'International Tables Vol C Tables 4.2.6.8 and 6.1.1.4'
Cu Cu 0.3201 1.2651 'International Tables Vol C Tables 4.2.6.8 and 6.1.1.4'

loop_
_geom_angle_atom_site_label_1
_geom_angle_atom_site_label_2
_geom_angle_atom_site_label_3
_geom_angle
_geom_angle_publ_flag
O1 Cu1 N1 91.99(14) yes
O1 Cu1 N4 86.03(13) yes
N1 Cu1 N4 170.29(16) yes
O1 Cu1 N2 126.07(14) yes
N1 Cu1 N2 90.77(15) yes
N4 Cu1 N2 98.08(15) yes
O1 Cu1 N5 129.58(14) yes
N1 Cu1 N5 95.57(15) yes
N4 Cu1 N5 78.52(14) yes
N2 Cu1 N5 103.64(14) yes
C1 O1 Cu1 128.2(3) yes
C7 N1 C8 117.3(4) ?
C7 N1 Cu1 125.7(3) yes
C8 N1 Cu1 116.9(3) yes
C10 N2 C16 104.7(4) ?
C10 N2 Cu1 122.1(3) yes
C16 N2 Cu1 132.5(3) yes
C10 N3 C11 108.4(4) ?
C10 N3 H3A 125.8 ?
C11 N3 H3A 125.8 ?
C17 N4 C28 118.5(4) ?
C17 N4 Cu1 125.3(3) yes
C28 N4 Cu1 116.3(3) yes
C26 N5 C27 117.3(4) ?
C26 N5 Cu1 132.7(4) yes
C27 N5 Cu1 110.0(3) yes
O1 C1 C2 120.3(4) ?
O1 C1 C6 124.2(4) ?
C2 C1 C6 115.6(4) ?
C3 C2 C1 123.6(4) ?
C3 C2 Br1 119.4(4) ?
C1 C2 Br1 116.9(3) ?
C2 C3 C4 118.8(5) ?
C2 C3 H3 120.6 ?
C4 C3 H3 120.6 ?
C5 C4 C3 120.8(5) ?
C5 C4 Br2 121.9(4) ?
C3 C4 Br2 117.3(4) ?
C4 C5 C6 120.5(4) ?
C4 C5 H5 119.7 ?
C6 C5 H5 119.7 ?
C5 C6 C1 120.5(4) ?
C5 C6 C7 117.7(4) ?
C1 C6 C7 121.8(4) ?
N1 C7 C6 126.0(4) ?
N1 C7 H7 117.0 ?
C6 C7 H7 117.0 ?
N1 C8 C9 109.5(4) ?
N1 C8 H8A 109.8 ?
C9 C8 H8A 109.8 ?
N1 C8 H8B 109.8 ?
C9 C8 H8B 109.8 ?
H8A C8 H8B 108.2 ?
C10 C9 C8 114.6(4) ?
C10 C9 H9A 108.6 ?
C8 C9 H9A 108.6 ?
C10 C9 H9B 108.6 ?
C8 C9 H9B 108.6 ?
H9A C9 H9B 107.6 ?
N2 C10 N3 112.4(4) ?
N2 C10 C9 127.1(5) ?
N3 C10 C9 120.5(4) ?
N3 C11 C12 131.3(5) ?
N3 C11 C16 105.2(4) ?
C12 C11 C16 123.5(5) ?
C13 C12 C11 116.1(5) ?
C13 C12 H12 122.0 ?
C11 C12 H12 122.0 ?
C12 C13 C14 122.4(5) ?
C12 C13 H13 118.8 ?
C14 C13 H13 118.8 ?
C13 C14 C15 120.9(5) ?
C13 C14 H14 119.5 ?
C15 C14 H14 119.5 ?
C14 C15 C16 118.4(5) ?
C14 C15 H15 120.8 ?
C16 C15 H15 120.8 ?
C11 C16 C15 118.6(5) ?
C11 C16 N2 109.3(4) ?
C15 C16 N2 132.1(5) ?
N4 C17 C18 122.3(5) ?
N4 C17 H17 118.9 ?
C18 C17 H17 118.9 ?
C19 C18 C17 120.0(5) ?
C19 C18 H18 120.0 ?
C17 C18 H18 120.0 ?
C18 C19 C20 119.3(5) ?
C18 C19 H19 120.3 ?
C20 C19 H19 120.3 ?
C28 C20 C19 117.7(5) ?
C28 C20 C21 118.2(5) ?
C19 C20 C21 124.1(5) ?
C22 C21 C20 121.0(5) ?
C22 C21 H21 119.5 ?
C20 C21 H21 119.5 ?
C21 C22 C23 122.0(5) ?
C21 C22 H22 119.0 ?
C23 C22 H22 119.0 ?
C27 C23 C24 116.5(5) ?
C27 C23 C22 119.0(5) ?
C24 C23 C22 124.5(5) ?
C25 C24 C23 119.3(5) ?
C25 C24 H24 120.3 ?
C23 C24 H24 120.3 ?
C24 C25 C26 120.0(5) ?
C24 C25 H25 120.0 ?
C26 C25 H25 120.0 ?
N5 C26 C25 123.1(5) ?
N5 C26 H26 118.5 ?
C25 C26 H26 118.5 ?
N5 C27 C23 123.8(4) ?
N5 C27 C28 117.2(4) ?
C23 C27 C28 118.9(5) ?
N4 C28 C20 122.2(4) ?
N4 C28 C27 117.0(4) ?
C20 C28 C27 120.7(4) ?
F3 B1 F1' 161.7(9) ?
F3 B1 F2' 85.9(9) ?
F1' B1 F2' 112.3(10) ?
F3 B1 F4' 60.5(8) ?
F1' B1 F4' 110.8(9) ?
F2' B1 F4' 111.2(9) ?
F3 B1 F2 110.7(5) ?
F1' B1 F2 87.3(9) ?
F2' B1 F2 25.4(9) ?
F4' B1 F2 128.1(8) ?
F3 B1 F4 109.1(5) ?
F1' B1 F4 64.7(8) ?
F2' B1 F4 116.0(10) ?
F4' B1 F4 48.5(7) ?
F2 B1 F4 110.6(6) ?
F3 B1 F1 110.8(6) ?
F1' B1 F1 58.6(9) ?
F2' B1 F1 125.2(9) ?
F4' B1 F1 122.7(8) ?
F2 B1 F1 108.5(5) ?
F4 B1 F1 107.1(5) ?
F3 B1 F3' 64.4(9) ?
F1' B1 F3' 106.8(9) ?
F2' B1 F3' 108.3(9) ?
F4' B1 F3' 107.2(9) ?
F2 B1 F3' 113.3(8) ?
F4 B1 F3' 134.8(8) ?
F1 B1 F3' 48.3(8) ?

loop_
_geom_bond_atom_site_label_1
_geom_bond_atom_site_label_2
_geom_bond_distance
_geom_bond_publ_flag
Cu1 O1 1.916(3) yes
Cu1 N1 1.954(4) yes
Cu1 N4 2.014(4) yes
Cu1 N2 2.158(4) yes
Cu1 N5 2.212(4) yes
Br1 C2 1.894(4) ?
Br2 C4 1.904(5) ?
O1 C1 1.293(5) ?
N1 C7 1.284(6) ?
N1 C8 1.470(6) ?
N2 C10 1.332(6) ?
N2 C16 1.410(6) ?
N3 C10 1.340(6) ?
N3 C11 1.381(6) ?
N3 H3A 0.8600 ?
N4 C17 1.330(6) ?
N4 C28 1.363(6) ?
N5 C26 1.331(6) ?
N5 C27 1.351(6) ?
C1 C2 1.413(6) ?
C1 C6 1.428(6) ?
C2 C3 1.369(6) ?
C3 C4 1.391(7) ?
C3 H3 0.9300 ?
C4 C5 1.365(7) ?
C5 C6 1.403(6) ?
C5 H5 0.9300 ?
C6 C7 1.446(6) ?
C7 H7 0.9300 ?
C8 C9 1.513(7) ?
C8 H8A 0.9700 ?
C8 H8B 0.9700 ?
C9 C10 1.489(7) ?
C9 H9A 0.9700 ?
C9 H9B 0.9700 ?
C11 C12 1.388(7) ?
C11 C16 1.392(7) ?
C12 C13 1.369(8) ?
C12 H12 0.9300 ?
C13 C14 1.381(8) ?
C13 H13 0.9300 ?
C14 C15 1.384(7) ?
C14 H14 0.9300 ?
C15 C16 1.395(7) ?
C15 H15 0.9300 ?
C17 C18 1.389(7) ?
C17 H17 0.9300 ?
C18 C19 1.359(8) ?
C18 H18 0.9300 ?
C19 C20 1.405(8) ?
C19 H19 0.9300 ?
C20 C28 1.400(6) ?
C20 C21 1.440(8) ?
C21 C22 1.338(8) ?
C21 H21 0.9300 ?
C22 C23 1.428(8) ?
C22 H22 0.9300 ?
C23 C27 1.403(6) ?
C23 C24 1.415(8) ?
C24 C25 1.357(9) ?
C24 H24 0.9300 ?
C25 C26 1.384(8) ?
C25 H25 0.9300 ?
C26 H26 0.9300 ?
C27 C28 1.443(6) ?
B1 F3 1.326(6) ?
B1 F1' 1.343(9) ?
B1 F2' 1.343(9) ?
B1 F4' 1.351(9) ?
B1 F2 1.363(7) ?
B1 F4 1.364(6) ?
B1 F1 1.364(6) ?
B1 F3' 1.378(9) ?

loop_
_geom_hbond_atom_site_label_D
_geom_hbond_atom_site_label_H
_geom_hbond_atom_site_label_A
_geom_hbond_site_symmetry_A
_geom_hbond_distance_DH
_geom_hbond_distance_HA
_geom_hbond_distance_DA
_geom_hbond_angle_DHA
_geom_hbond_publ_flag
N3 H3A F1' 6_565 0.86 2.20 2.98(2) 151 no
N3 H3A F1 6_565 0.86 1.91 2.766(6) 171 no

loop_
_geom_torsion_atom_site_label_1
_geom_torsion_atom_site_label_2
_geom_torsion_atom_site_label_3
_geom_torsion_atom_site_label_4
_geom_torsion
N1 Cu1 O1 C1 15.1(4)
N4 Cu1 O1 C1 -155.4(4)
N2 Cu1 O1 C1 107.5(4)
N5 Cu1 O1 C1 -83.8(4)
O1 Cu1 N1 C7 -12.6(4)
N4 Cu1 N1 C7 65.5(10)
N2 Cu1 N1 C7 -138.7(4)
N5 Cu1 N1 C7 117.5(4)
O1 Cu1 N1 C8 163.5(3)
N4 Cu1 N1 C8 -118.5(9)
N2 Cu1 N1 C8 37.4(3)
N5 Cu1 N1 C8 -66.4(4)
O1 Cu1 N2 C10 -92.4(4)
N1 Cu1 N2 C10 0.6(3)
N4 Cu1 N2 C10 176.6(3)
N5 Cu1 N2 C10 96.5(3)
O1 Cu1 N2 C16 76.4(4)
N1 Cu1 N2 C16 169.5(4)
N4 Cu1 N2 C16 -14.5(4)
N5 Cu1 N2 C16 -94.6(4)
O1 Cu1 N4 C17 -40.3(4)
N1 Cu1 N4 C17 -118.8(9)
N2 Cu1 N4 C17 85.6(4)
N5 Cu1 N4 C17 -172.1(4)
O1 Cu1 N4 C28 139.9(3)
N1 Cu1 N4 C28 61.3(10)
N2 Cu1 N4 C28 -94.2(3)
N5 Cu1 N4 C28 8.1(3)
O1 Cu1 N5 C26 99.2(5)
N1 Cu1 N5 C26 1.9(5)
N4 Cu1 N5 C26 174.1(5)
N2 Cu1 N5 C26 -90.2(5)
O1 Cu1 N5 C27 -83.8(3)
N1 Cu1 N5 C27 179.0(3)
N4 Cu1 N5 C27 -8.8(3)
N2 Cu1 N5 C27 86.8(3)
Cu1 O1 C1 C2 170.8(3)
Cu1 O1 C1 C6 -9.2(6)
O1 C1 C2 C3 -177.5(4)
C6 C1 C2 C3 2.4(6)
O1 C1 C2 Br1 3.4(6)
C6 C1 C2 Br1 -176.6(3)
C1 C2 C3 C4 0.0(7)
Br1 C2 C3 C4 179.0(4)
C2 C3 C4 C5 -2.9(7)
C2 C3 C4 Br2 177.8(3)
C3 C4 C5 C6 3.2(8)
Br2 C4 C5 C6 -177.5(4)
C4 C5 C6 C1 -0.6(7)
C4 C5 C6 C7 -178.3(4)
O1 C1 C6 C5 177.8(4)
C2 C1 C6 C5 -2.1(6)
O1 C1 C6 C7 -4.5(7)
C2 C1 C6 C7 175.5(4)
C8 N1 C7 C6 -171.5(4)
Cu1 N1 C7 C6 4.5(7)
C5 C6 C7 N1 -175.5(5)
C1 C6 C7 N1 6.8(7)
C7 N1 C8 C9 103.0(5)
Cu1 N1 C8 C9 -73.4(5)
N1 C8 C9 C10 65.1(5)
C16 N2 C10 N3 1.1(5)
Cu1 N2 C10 N3 172.6(3)
C16 N2 C10 C9 -177.4(4)
Cu1 N2 C10 C9 -5.9(6)
C11 N3 C10 N2 -1.3(5)
C11 N3 C10 C9 177.3(4)
C8 C9 C10 N2 -24.8(7)
C8 C9 C10 N3 156.8(4)
C10 N3 C11 C12 -178.5(5)
C10 N3 C11 C16 0.9(5)
N3 C11 C12 C13 178.2(5)
C16 C11 C12 C13 -1.2(7)
C11 C12 C13 C14 1.8(8)
C12 C13 C14 C15 -0.8(8)
C13 C14 C15 C16 -1.0(7)
N3 C11 C16 C15 180.0(4)
C12 C11 C16 C15 -0.5(7)
N3 C11 C16 N2 -0.2(5)
C12 C11 C16 N2 179.3(4)
C14 C15 C16 C11 1.6(7)
C14 C15 C16 N2 -178.1(5)
C10 N2 C16 C11 -0.5(5)
Cu1 N2 C16 C11 -170.7(3)
C10 N2 C16 C15 179.3(5)
Cu1 N2 C16 C15 9.0(7)
C28 N4 C17 C18 3.3(7)
Cu1 N4 C17 C18 -176.6(4)
N4 C17 C18 C19 -1.3(9)
C17 C18 C19 C20 -1.0(9)
C18 C19 C20 C28 1.3(8)
C18 C19 C20 C21 -177.4(6)
C28 C20 C21 C22 -1.0(9)
C19 C20 C21 C22 177.8(6)
C20 C21 C22 C23 -2.3(10)
C21 C22 C23 C27 3.6(9)
C21 C22 C23 C24 -173.6(6)
C27 C23 C24 C25 -1.5(8)
C22 C23 C24 C25 175.7(6)
C23 C24 C25 C26 1.5(9)
C27 N5 C26 C25 -2.0(7)
Cu1 N5 C26 C25 174.9(4)
C24 C25 C26 N5 0.3(9)
C26 N5 C27 C23 2.0(7)
Cu1 N5 C27 C23 -175.6(4)
C26 N5 C27 C28 -174.2(4)
Cu1 N5 C27 C28 8.3(5)
C24 C23 C27 N5 -0.3(7)
C22 C23 C27 N5 -177.7(5)
C24 C23 C27 C28 175.8(4)
C22 C23 C27 C28 -1.6(7)
C17 N4 C28 C20 -2.9(7)
Cu1 N4 C28 C20 176.9(4)
C17 N4 C28 C27 173.8(4)
Cu1 N4 C28 C27 -6.4(5)
C19 C20 C28 N4 0.7(7)
C21 C20 C28 N4 179.5(5)
C19 C20 C28 C27 -175.9(5)
C21 C20 C28 C27 2.9(7)
N5 C27 C28 N4 -2.0(6)
C23 C27 C28 N4 -178.4(4)
N5 C27 C28 C20 174.8(4)
C23 C27 C28 C20 -1.6(7)
